data_7028596
loop_
_publ_author_name
'Naik, Susmita'
'Kumaravel, Maruthai'
'Mague, Joel T.'
'Balakrishna, Maravanji S.'

_publ_section_title
;
 Bisamino(diphosphonite) with dangling olefin functionalities: synthesis,
 metal chemistry and catalytic utility of Rh(I) and Pd(II) complexes in
 hydroformylation and Suzuki-Miyaura reactions.
;
_journal_issue 3
_journal_name_full 'Dalton transactions (Cambridge, England : 2003)'
_journal_page_first 1082
_journal_page_last 1095
_journal_paper_doi 10.1039/c3dt52400k
_journal_volume 43
_journal_year 2014
_chemical_formula_moiety 'C86 H88 Cl4 Cu4 N6 O8 P4'
_chemical_formula_sum 'C86 H88 Cl4 Cu4 N6 O8 P4'
_chemical_formula_weight 1853.46
_chemical_name_systematic
;
 ?
;
_space_group_crystal_system triclinic
_space_group_IT_number 2
_space_group_name_Hall '-P 1'
_space_group_name_H-M_alt 'P -1'
_symmetry_space_group_name_Hall '-P 1'
_symmetry_space_group_name_H-M 'P -1'
_atom_sites_solution_hydrogens geom
_atom_sites_solution_primary heavy
_atom_sites_solution_secondary difmap
_audit_creation_method SHELXL-2013
_cell_angle_alpha 69.0670(10)
_cell_angle_beta 73.0430(10)
_cell_angle_gamma 82.9680(10)
_cell_formula_units_Z 1
_cell_length_a 10.1635(8)
_cell_length_b 14.0031(10)
_cell_length_c 16.8906(13)
_cell_measurement_reflns_used 9856
_cell_measurement_temperature 200(2)
_cell_measurement_theta_max 29.136
_cell_measurement_theta_min 2.164
_cell_volume 2147.2(3)
_computing_cell_refinement '<i>SAINT</i> (Bruker AXS, 2009a)'
_computing_data_collection '<i>APEX2</i> (Bruker AXS, 2009)'
_computing_data_reduction '<i>SAINT</i> (Bruker AXS, 2013a)'
_computing_molecular_graphics '<i>DIAMOND</i> (Brandenburg & Putz, 2012)'
_computing_publication_material '<i>SHELXTL</i> (Bruker AXS, 2008)'
_computing_structure_refinement '<i>SHELXL-2013</i> (Sheldrick, 2013)'
_computing_structure_solution '<i>SHELXs</i> (Sheldrick, 2008a)'
_diffrn_ambient_temperature 200(2)
_diffrn_detector_area_resol_mean 8.3660
_diffrn_measured_fraction_theta_full 0.997
_diffrn_measured_fraction_theta_max 0.974
_diffrn_measurement_device_type 'Bruker Smart APEX CCD'
_diffrn_measurement_method '\f and \w scans'
_diffrn_radiation_monochromator graphite
_diffrn_radiation_type MoK\a
_diffrn_radiation_wavelength 0.71073
_diffrn_reflns_av_R_equivalents 0.0355
_diffrn_reflns_av_unetI/netI 0.0336
_diffrn_reflns_Laue_measured_fraction_full 0.997
_diffrn_reflns_Laue_measured_fraction_max 0.974
_diffrn_reflns_limit_h_max 13
_diffrn_reflns_limit_h_min -13
_diffrn_reflns_limit_k_max 19
_diffrn_reflns_limit_k_min -17
_diffrn_reflns_limit_l_max 23
_diffrn_reflns_limit_l_min -21
_diffrn_reflns_number 58798
_diffrn_reflns_point_group_measured_fraction_full 0.997
_diffrn_reflns_point_group_measured_fraction_max 0.974
_diffrn_reflns_theta_full 28.500
_diffrn_reflns_theta_max 29.232
_diffrn_reflns_theta_min 2.095
_diffrn_source 'fine-focus sealed tube'
_exptl_absorpt_coefficient_mu 1.234
_exptl_absorpt_correction_T_max 0.85
_exptl_absorpt_correction_T_min 0.76
_exptl_absorpt_correction_type multi-scan
_exptl_absorpt_process_details '<i>TWINABS</i> (Sheldrick, 2009)'
_exptl_crystal_colour colourless
_exptl_crystal_density_diffrn 1.433
_exptl_crystal_density_method 'not measured'
_exptl_crystal_description block
_exptl_crystal_F_000 954
_exptl_crystal_size_max 0.230
_exptl_crystal_size_mid 0.164
_exptl_crystal_size_min 0.131
_exptl_transmission_factor_max 0.928
_exptl_transmission_factor_min 0.734
_refine_diff_density_max 1.122
_refine_diff_density_min -0.709
_refine_diff_density_rms 0.098
_refine_ls_extinction_method none
_refine_ls_goodness_of_fit_ref 1.011
_refine_ls_hydrogen_treatment constr
_refine_ls_matrix_type full
_refine_ls_number_parameters 533
_refine_ls_number_reflns 19646
_refine_ls_number_restraints 102
_refine_ls_restrained_S_all 1.034
_refine_ls_R_factor_all 0.0592
_refine_ls_R_factor_gt 0.0434
_refine_ls_shift/su_max 0.005
_refine_ls_shift/su_mean 0.000
_refine_ls_structure_factor_coef Fsqd
_refine_ls_weighting_details 'w=1/[\s^2^(Fo^2^)+(0.0509P)^2^+1.4103P] where P=(Fo^2^+2Fc^2^)/3'
_refine_ls_weighting_scheme calc
_refine_ls_wR_factor_gt 0.1077
_refine_ls_wR_factor_ref 0.1177
_reflns_Friedel_coverage 0.000
_reflns_number_gt 15379
_reflns_number_total 19646
_reflns_threshold_expression 'I > 2\s(I)'
_cod_data_source_file c3dt52400k.txt
_cod_data_source_block msb436_0m
_cod_database_code 7028596
_shelx_space_group_comment
;
The symmetry employed for this shelxl refinement is uniquely defined
by the following loop, which should always be used as a source of
symmetry information in preference to the above space-group names.
They are only intended as comments.
;
_shelx_estimated_absorpt_t_min 0.764
_shelx_estimated_absorpt_t_max 0.855
_shelxl_version_number 2013-3

loop_
_space_group_symop_operation_xyz
'x, y, z'
'-x, -y, -z'

loop_
_atom_site_label
_atom_site_type_symbol
_atom_site_fract_x
_atom_site_fract_y
_atom_site_fract_z
_atom_site_U_iso_or_equiv
_atom_site_adp_type
_atom_site_occupancy
_atom_site_site_symmetry_order
_atom_site_calc_flag
_atom_site_refinement_flags_posn
_atom_site_refinement_flags_adp
_atom_site_refinement_flags_occupancy
_atom_site_disorder_assembly
_atom_site_disorder_group
Cu1 Cu 0.82497(4) 0.20016(2) 0.37141(2) 0.03191(9) Uani 1 1 d . . . . .
Cu2 Cu 0.77878(4) 0.38453(2) 0.39139(2) 0.03056(9) Uani 1 1 d . . . . .
Cl1 Cl 0.95516(8) 0.26286(5) 0.44332(5) 0.03984(17) Uani 1 1 d . . . . .
Cl2 Cl 0.60569(8) 0.26652(6) 0.42898(6) 0.04693(19) Uani 1 1 d . . . . .
P1 P 0.91778(6) 0.26687(4) 0.23076(4) 0.02091(12) Uani 1 1 d . . . . .
P2 P 0.86395(6) 0.46545(4) 0.25192(4) 0.02000(12) Uani 1 1 d . . . . .
O1 O 0.86362(19) 0.23027(13) 0.16501(12) 0.0283(4) Uani 1 1 d . . . . .
O2 O 1.08330(17) 0.25269(12) 0.19423(12) 0.0266(4) Uani 1 1 d . . . . .
O3 O 0.77267(19) 0.55582(14) 0.19942(12) 0.0300(4) Uani 1 1 d . . . . .
O4 O 1.00976(18) 0.52301(13) 0.22020(11) 0.0263(4) Uani 1 1 d . . . . .
N1 N 0.9077(2) 0.39568(14) 0.18410(12) 0.0210(4) Uani 1 1 d . . . . .
N2 N 0.7958(3) 0.0525(2) 0.43356(18) 0.0468(7) Uani 1 1 d . . . . .
N3 N 0.7227(3) 0.45939(19) 0.47549(16) 0.0395(6) Uani 1 1 d . . . . .
C1 C 0.7768(3) 0.1452(2) 0.20107(18) 0.0308(5) Uani 1 1 d . . . . .
C2 C 0.8353(3) 0.0485(2) 0.2135(2) 0.0427(7) Uani 1 1 d . . . . .
H2 H 0.9324 0.0390 0.2003 0.051 Uiso 1 1 calc R U . . .
C3 C 0.7495(4) -0.0346(2) 0.2456(3) 0.0554(9) Uani 1 1 d . . . . .
H3 H 0.7878 -0.1018 0.2548 0.066 Uiso 1 1 calc R U . . .
C4 C 0.6093(4) -0.0195(3) 0.2641(3) 0.0603(11) Uani 1 1 d . . . . .
H4 H 0.5509 -0.0764 0.2857 0.072 Uiso 1 1 calc R U . . .
C5 C 0.5527(3) 0.0776(2) 0.2516(3) 0.0503(9) Uani 1 1 d . . . . .
H5 H 0.4555 0.0867 0.2651 0.060 Uiso 1 1 calc R U . . .
C6 C 0.6357(3) 0.1630(2) 0.2194(2) 0.0356(6) Uani 1 1 d . . . . .
C7 C 0.5760(3) 0.2702(2) 0.2052(2) 0.0410(7) Uani 0.712(6) 1 d D . P A 1
H7A H 0.5891 0.2943 0.2507 0.049 Uiso 0.712(6) 1 calc R U P A 1
H7B H 0.6279 0.3159 0.1472 0.049 Uiso 0.712(6) 1 calc R U P A 1
C8 C 0.4275(4) 0.2791(3) 0.2085(3) 0.0399(9) Uani 0.712(6) 1 d D . P A 1
H8 H 0.3991 0.2598 0.1676 0.048 Uiso 0.712(6) 1 calc R U P A 1
C9 C 0.3334(6) 0.3123(7) 0.2655(4) 0.0476(15) Uani 0.712(6) 1 d D . P A 1
H9A H 0.3593 0.3320 0.3071 0.057 Uiso 0.712(6) 1 calc R U P A 1
H9B H 0.2396 0.3166 0.2650 0.057 Uiso 0.712(6) 1 calc R U P A 1
C7A C 0.5760(3) 0.2702(2) 0.2052(2) 0.0410(7) Uani 0.288(6) 1 d D . P A 2
H7A1 H 0.6424 0.3123 0.2104 0.049 Uiso 0.288(6) 1 calc R U P A 2
H7A2 H 0.5671 0.2994 0.1443 0.049 Uiso 0.288(6) 1 calc R U P A 2
C8A C 0.4401(6) 0.2800(8) 0.2661(6) 0.0399(9) Uani 0.288(6) 1 d D . P A 2
H8A H 0.4303 0.2549 0.3277 0.048 Uiso 0.288(6) 1 calc R U P A 2
C9A C 0.3332(12) 0.3227(19) 0.2365(11) 0.0476(15) Uani 0.288(6) 1 d D . P A 2
H9A1 H 0.3420 0.3480 0.1750 0.057 Uiso 0.288(6) 1 calc R U P A 2
H9A2 H 0.2473 0.3282 0.2766 0.057 Uiso 0.288(6) 1 calc R U P A 2
C10 C 1.1401(3) 0.15259(18) 0.21319(18) 0.0281(5) Uani 1 1 d . . . . .
C11 C 1.1321(3) 0.0925(2) 0.2999(2) 0.0350(6) Uani 1 1 d . . . . .
H11 H 1.0893 0.1185 0.3463 0.042 Uiso 1 1 calc R U . . .
C12 C 1.1878(3) -0.0065(2) 0.3178(2) 0.0437(7) Uani 1 1 d . . . . .
H12 H 1.1813 -0.0494 0.3768 0.052 Uiso 1 1 calc R U . . .
C13 C 1.2523(3) -0.0418(2) 0.2493(3) 0.0459(8) Uani 1 1 d . . . . .
H13 H 1.2902 -0.1093 0.2613 0.055 Uiso 1 1 calc R U . . .
C14 C 1.2621(3) 0.0201(2) 0.1635(2) 0.0424(7) Uani 1 1 d . . . . .
H14 H 1.3080 -0.0053 0.1171 0.051 Uiso 1 1 calc R U . . .
C15 C 1.2060(3) 0.1193(2) 0.1431(2) 0.0339(6) Uani 1 1 d . . . . .
C16 C 1.2314(13) 0.1940(13) 0.0491(11) 0.040(2) Uani 0.5 1 d D U P B 1
H16A H 1.1522 0.1943 0.0260 0.048 Uiso 0.5 1 calc R U P B 1
H16B H 1.2404 0.2640 0.0483 0.048 Uiso 0.5 1 calc R U P B 1
C17 C 1.3581(14) 0.1640(13) -0.0071(9) 0.074(3) Uani 0.5 1 d D U P B 1
H17 H 1.4376 0.1514 0.0141 0.089 Uiso 0.5 1 calc R U P B 1
C18 C 1.373(2) 0.1528(15) -0.0820(11) 0.086(4) Uani 0.5 1 d D U P B 1
H18A H 1.2969 0.1644 -0.1064 0.103 Uiso 0.5 1 calc R U P B 1
H18B H 1.4601 0.1331 -0.1126 0.103 Uiso 0.5 1 calc R U P B 1
C16A C 1.2025(13) 0.1798(13) 0.0486(11) 0.040(2) Uani 0.5 1 d D U P B 2
H16C H 1.1243 0.1554 0.0376 0.048 Uiso 0.5 1 calc R U P B 2
H16D H 1.1828 0.2524 0.0437 0.048 Uiso 0.5 1 calc R U P B 2
C17A C 1.3263(13) 0.1755(12) -0.0220(9) 0.074(3) Uani 0.5 1 d D U P B 2
H17A H 1.4037 0.2102 -0.0257 0.089 Uiso 0.5 1 calc R U P B 2
C18A C 1.344(2) 0.1312(15) -0.0795(12) 0.086(4) Uani 0.5 1 d D U P B 2
H18A H 1.2711 0.0951 -0.0796 0.103 Uiso 0.5 1 calc R U P B 2
H18B H 1.4306 0.1347 -0.1217 0.103 Uiso 0.5 1 calc R U P B 2
C19 C 0.6592(3) 0.60327(19) 0.24340(17) 0.0284(5) Uani 1 1 d . . . . .
C20 C 0.6723(3) 0.6457(2) 0.30252(18) 0.0348(6) Uani 1 1 d . . . . .
H20 H 0.7582 0.6431 0.3151 0.042 Uiso 1 1 calc R U . . .
C21 C 0.5576(3) 0.6928(2) 0.3438(2) 0.0409(7) Uani 1 1 d . . . . .
H21 H 0.5641 0.7208 0.3860 0.049 Uiso 1 1 calc R U . . .
C22 C 0.4349(3) 0.6984(2) 0.3231(2) 0.0423(7) Uani 1 1 d . . . . .
H22 H 0.3565 0.7300 0.3514 0.051 Uiso 1 1 calc R U . . .
C23 C 0.4254(3) 0.6582(2) 0.2612(2) 0.0431(7) Uani 1 1 d . . . . .
H23 H 0.3407 0.6644 0.2464 0.052 Uiso 1 1 calc R U . . .
C24 C 0.5372(3) 0.6087(2) 0.2200(2) 0.0351(6) Uani 1 1 d . . . . .
C25 C 0.5331(3) 0.5635(3) 0.1507(3) 0.0512(8) Uani 1 1 d . . . . .
H25A H 0.6094 0.5927 0.0978 0.061 Uiso 1 1 calc R U . . .
H25B H 0.5515 0.4889 0.1737 0.061 Uiso 1 1 calc R U . . .
C26 C 0.4047(4) 0.5792(3) 0.1229(3) 0.0636(10) Uani 1 1 d . . . . .
H26 H 0.3204 0.5622 0.1674 0.076 Uiso 1 1 calc R U . . .
C27 C 0.4002(6) 0.6143(4) 0.0427(4) 0.0926(17) Uani 1 1 d . . . . .
H27A H 0.4828 0.6320 -0.0033 0.111 Uiso 1 1 calc R U . . .
H27B H 0.3142 0.6226 0.0291 0.111 Uiso 1 1 calc R U . . .
C28 C 1.0235(2) 0.59291(19) 0.25960(16) 0.0249(5) Uani 1 1 d . . . . .
C29 C 1.0280(3) 0.5563(2) 0.34661(18) 0.0312(5) Uani 1 1 d . . . . .
H29 H 1.0235 0.4850 0.3786 0.037 Uiso 1 1 calc R U . . .
C30 C 1.0393(3) 0.6251(2) 0.3864(2) 0.0381(6) Uani 1 1 d . . . . .
H30 H 1.0406 0.6013 0.4463 0.046 Uiso 1 1 calc R U . . .
C31 C 1.0485(3) 0.7280(2) 0.3386(2) 0.0391(7) Uani 1 1 d . . . . .
H31 H 1.0553 0.7754 0.3658 0.047 Uiso 1 1 calc R U . . .
C32 C 1.0479(3) 0.7625(2) 0.2514(2) 0.0383(6) Uani 1 1 d . . . . .
H32 H 1.0566 0.8336 0.2190 0.046 Uiso 1 1 calc R U . . .
C33 C 1.0350(3) 0.6960(2) 0.20935(18) 0.0314(5) Uani 1 1 d . . . . .
C34 C 1.0477(10) 0.7271(8) 0.1166(9) 0.0395(18) Uani 0.5 1 d D U P C 1
H34A H 0.9530 0.7292 0.1110 0.047 Uiso 0.5 1 calc R U P C 1
H34B H 1.0964 0.6700 0.0977 0.047 Uiso 0.5 1 calc R U P C 1
C35 C 1.1124(11) 0.8206(7) 0.0498(6) 0.067(2) Uani 0.5 1 d D U P C 1
H35 H 1.0508 0.8702 0.0239 0.080 Uiso 0.5 1 calc R U P C 1
C36 C 1.2372(12) 0.8458(11) 0.0211(9) 0.123(4) Uani 0.5 1 d D U P C 1
H36A H 1.3053 0.8002 0.0437 0.148 Uiso 0.5 1 calc R U P C 1
H36B H 1.2630 0.9102 -0.0231 0.148 Uiso 0.5 1 calc R U P C 1
C34A C 1.0116(11) 0.7399(8) 0.1133(10) 0.0395(18) Uani 0.5 1 d D U P C 2
H34C H 1.0616 0.6970 0.0780 0.047 Uiso 0.5 1 calc R U P C 2
H34D H 0.9125 0.7409 0.1169 0.047 Uiso 0.5 1 calc R U P C 2
C35A C 1.0646(12) 0.8441(7) 0.0731(6) 0.067(2) Uani 0.5 1 d D U P C 2
H35A H 1.0255 0.8882 0.1059 0.080 Uiso 0.5 1 calc R U P C 2
C36A C 1.1548(13) 0.8849(11) 0.0011(7) 0.123(4) Uani 0.5 1 d D U P C 2
H36C H 1.1988 0.8458 -0.0355 0.148 Uiso 0.5 1 calc R U P C 2
H36D H 1.1780 0.9544 -0.0159 0.148 Uiso 0.5 1 calc R U P C 2
C37 C 0.9567(2) 0.44730(16) 0.08967(14) 0.0201(4) Uani 1 1 d . . . . .
C38 C 1.0940(2) 0.47401(18) 0.05053(15) 0.0237(5) Uani 1 1 d . . . . .
H38 H 1.1582 0.4561 0.0849 0.028 Uiso 1 1 calc R U . . .
C39 C 1.1363(2) 0.52697(18) -0.03905(15) 0.0231(5) Uani 1 1 d . . . . .
H39 H 1.2298 0.5458 -0.0660 0.028 Uiso 1 1 calc R U . . .
C40 C 0.7656(4) -0.0304(3) 0.4633(3) 0.0532(9) Uani 1 1 d . U . . .
C41 C 0.7267(5) -0.1370(3) 0.5003(4) 0.0993(19) Uani 1 1 d . U . . .
H41A H 0.6300 -0.1417 0.5030 0.149 Uiso 1 1 calc R U . . .
H41B H 0.7392 -0.1667 0.5598 0.149 Uiso 1 1 calc R U . . .
H41C H 0.7847 -0.1746 0.4632 0.149 Uiso 1 1 calc R U . . .
C42 C 0.7047(3) 0.5101(2) 0.5170(2) 0.0415(7) Uani 1 1 d . . . . .
C43 C 0.6858(5) 0.5754(3) 0.5700(3) 0.0619(11) Uani 1 1 d . . . . .
H43A H 0.6916 0.5337 0.6295 0.093 Uiso 1 1 calc R U . . .
H43B H 0.5953 0.6097 0.5731 0.093 Uiso 1 1 calc R U . . .
H43C H 0.7577 0.6268 0.5432 0.093 Uiso 1 1 calc R U . . .

loop_
_atom_site_aniso_label
_atom_site_aniso_U_11
_atom_site_aniso_U_22
_atom_site_aniso_U_33
_atom_site_aniso_U_23
_atom_site_aniso_U_13
_atom_site_aniso_U_12
Cu1 0.0405(2) 0.02454(16) 0.02373(15) -0.00331(12) -0.00243(13) -0.00560(13)
Cu2 0.03667(19) 0.02921(16) 0.02076(15) -0.00603(12) -0.00199(13) -0.00384(13)
Cl1 0.0504(4) 0.0379(4) 0.0402(4) -0.0163(3) -0.0254(3) 0.0086(3)
Cl2 0.0299(4) 0.0501(4) 0.0563(5) -0.0231(4) 0.0052(3) -0.0103(3)
P1 0.0223(3) 0.0180(3) 0.0213(3) -0.0054(2) -0.0045(2) -0.0035(2)
P2 0.0210(3) 0.0192(3) 0.0187(3) -0.0061(2) -0.0040(2) -0.0005(2)
O1 0.0319(9) 0.0271(9) 0.0275(9) -0.0098(7) -0.0056(7) -0.0109(7)
O2 0.0224(8) 0.0197(8) 0.0341(9) -0.0065(7) -0.0054(7) -0.0006(6)
O3 0.0297(10) 0.0306(9) 0.0236(8) -0.0066(7) -0.0052(7) 0.0093(7)
O4 0.0251(9) 0.0283(9) 0.0279(9) -0.0137(7) -0.0036(7) -0.0060(7)
N1 0.0248(10) 0.0182(9) 0.0182(9) -0.0051(7) -0.0038(7) -0.0027(7)
N2 0.0551(17) 0.0318(13) 0.0406(14) 0.0003(11) -0.0062(12) -0.0094(12)
N3 0.0493(15) 0.0363(13) 0.0256(11) -0.0086(10) -0.0032(10) 0.0033(11)
C1 0.0337(14) 0.0268(12) 0.0351(14) -0.0119(10) -0.0083(11) -0.0103(10)
C2 0.0375(16) 0.0345(15) 0.062(2) -0.0215(14) -0.0137(14) -0.0032(12)
C3 0.052(2) 0.0289(15) 0.090(3) -0.0219(17) -0.022(2) -0.0044(14)
C4 0.047(2) 0.0320(16) 0.099(3) -0.0178(18) -0.015(2) -0.0163(14)
C5 0.0345(16) 0.0349(16) 0.081(3) -0.0177(16) -0.0121(16) -0.0113(13)
C6 0.0334(14) 0.0275(13) 0.0467(16) -0.0119(12) -0.0099(12) -0.0069(11)
C7 0.0330(15) 0.0308(14) 0.0586(19) -0.0130(13) -0.0122(14) -0.0054(11)
C8 0.036(2) 0.0375(19) 0.051(2) -0.0159(18) -0.0168(18) -0.0037(16)
C9 0.043(2) 0.049(3) 0.052(4) -0.022(4) -0.004(2) -0.0077(17)
C7A 0.0330(15) 0.0308(14) 0.0586(19) -0.0130(13) -0.0122(14) -0.0054(11)
C8A 0.036(2) 0.0375(19) 0.051(2) -0.0159(18) -0.0168(18) -0.0037(16)
C9A 0.043(2) 0.049(3) 0.052(4) -0.022(4) -0.004(2) -0.0077(17)
C10 0.0232(12) 0.0201(11) 0.0389(14) -0.0056(10) -0.0106(10) -0.0009(9)
C11 0.0334(14) 0.0322(14) 0.0391(15) -0.0070(11) -0.0151(12) -0.0014(11)
C12 0.0437(17) 0.0305(14) 0.0525(19) 0.0017(13) -0.0250(15) -0.0032(12)
C13 0.0412(17) 0.0245(13) 0.073(2) -0.0115(14) -0.0245(16) 0.0042(12)
C14 0.0383(16) 0.0322(15) 0.060(2) -0.0204(14) -0.0145(14) 0.0069(12)
C15 0.0295(14) 0.0291(13) 0.0425(15) -0.0119(11) -0.0098(11) 0.0012(10)
C16 0.039(4) 0.038(4) 0.0397(17) -0.013(2) -0.007(3) -0.001(3)
C17 0.088(5) 0.058(4) 0.054(4) -0.006(3) -0.011(3) 0.021(4)
C18 0.121(8) 0.043(7) 0.063(3) -0.020(4) 0.027(4) -0.014(5)
C16A 0.039(4) 0.038(4) 0.0397(17) -0.013(2) -0.007(3) -0.001(3)
C17A 0.088(5) 0.058(4) 0.054(4) -0.006(3) -0.011(3) 0.021(4)
C18A 0.121(8) 0.043(7) 0.063(3) -0.020(4) 0.027(4) -0.014(5)
C19 0.0281(13) 0.0225(11) 0.0254(12) -0.0030(9) -0.0024(10) 0.0054(9)
C20 0.0357(15) 0.0336(14) 0.0309(13) -0.0092(11) -0.0083(11) 0.0075(11)
C21 0.0496(18) 0.0318(14) 0.0325(14) -0.0100(12) -0.0043(13) 0.0119(12)
C22 0.0380(16) 0.0290(14) 0.0419(16) -0.0050(12) 0.0030(13) 0.0100(12)
C23 0.0297(15) 0.0311(14) 0.061(2) -0.0108(14) -0.0089(14) 0.0060(11)
C24 0.0305(14) 0.0259(12) 0.0448(16) -0.0096(11) -0.0086(12) 0.0030(10)
C25 0.0386(17) 0.0477(18) 0.078(3) -0.0320(18) -0.0204(17) 0.0066(14)
C26 0.051(2) 0.071(3) 0.079(3) -0.038(2) -0.021(2) 0.0060(19)
C27 0.101(4) 0.117(4) 0.084(4) -0.042(3) -0.044(3) -0.017(3)
C28 0.0221(11) 0.0276(12) 0.0287(12) -0.0136(10) -0.0061(9) -0.0032(9)
C29 0.0320(14) 0.0321(13) 0.0326(13) -0.0101(11) -0.0134(11) -0.0030(10)
C30 0.0370(15) 0.0509(17) 0.0340(14) -0.0206(13) -0.0106(12) -0.0067(13)
C31 0.0356(15) 0.0450(16) 0.0472(17) -0.0284(14) -0.0087(13) -0.0057(12)
C32 0.0396(16) 0.0296(13) 0.0490(17) -0.0166(12) -0.0106(13) -0.0057(11)
C33 0.0342(14) 0.0286(13) 0.0329(13) -0.0101(11) -0.0093(11) -0.0062(10)
C34 0.051(5) 0.033(2) 0.0366(18) 0.0019(19) -0.028(3) -0.009(3)
C35 0.101(5) 0.058(4) 0.037(4) -0.006(2) -0.011(3) -0.030(3)
C36 0.143(9) 0.118(8) 0.108(6) -0.011(5) -0.036(6) -0.075(7)
C34A 0.051(5) 0.033(2) 0.0366(18) 0.0019(19) -0.028(3) -0.009(3)
C35A 0.101(5) 0.058(4) 0.037(4) -0.006(2) -0.011(3) -0.030(3)
C36A 0.143(9) 0.118(8) 0.108(6) -0.011(5) -0.036(6) -0.075(7)
C37 0.0238(11) 0.0173(10) 0.0182(10) -0.0060(8) -0.0037(8) -0.0018(8)
C38 0.0223(11) 0.0271(11) 0.0220(11) -0.0074(9) -0.0074(9) -0.0012(9)
C39 0.0205(11) 0.0246(11) 0.0231(11) -0.0077(9) -0.0031(9) -0.0041(9)
C40 0.0463(19) 0.0354(16) 0.066(2) 0.0022(15) -0.0188(17) -0.0081(14)
C41 0.088(3) 0.040(2) 0.150(5) 0.018(3) -0.057(3) -0.023(2)
C42 0.0513(18) 0.0355(15) 0.0304(14) -0.0088(12) -0.0074(13) 0.0103(13)
C43 0.089(3) 0.047(2) 0.054(2) -0.0297(17) -0.021(2) 0.0246(19)

loop_
_atom_type_symbol
_atom_type_description
_atom_type_scat_dispersion_real
_atom_type_scat_dispersion_imag
_atom_type_scat_source
C C 0.0033 0.0016 'International Tables Vol C Tables 4.2.6.8 and 6.1.1.4'
H H 0.0000 0.0000 'International Tables Vol C Tables 4.2.6.8 and 6.1.1.4'
N N 0.0061 0.0033 'International Tables Vol C Tables 4.2.6.8 and 6.1.1.4'
O O 0.0106 0.0060 'International Tables Vol C Tables 4.2.6.8 and 6.1.1.4'
P P 0.1023 0.0942 'International Tables Vol C Tables 4.2.6.8 and 6.1.1.4'
Cl Cl 0.1484 0.1585 'International Tables Vol C Tables 4.2.6.8 and 6.1.1.4'
Cu Cu 0.3201 1.2651 'International Tables Vol C Tables 4.2.6.8 and 6.1.1.4'

loop_
_geom_angle_atom_site_label_1
_geom_angle_atom_site_label_2
_geom_angle_atom_site_label_3
_geom_angle
_geom_angle_site_symmetry_1
_geom_angle_site_symmetry_3
N2 Cu1 P1 123.71(9) . .
N2 Cu1 Cl2 100.41(9) . .
P1 Cu1 Cl2 116.97(3) . .
N2 Cu1 Cl1 108.97(9) . .
P1 Cu1 Cl1 106.24(3) . .
Cl2 Cu1 Cl1 97.38(3) . .
N2 Cu1 Cu2 143.75(9) . .
P1 Cu1 Cu2 92.44(2) . .
Cl2 Cu1 Cu2 54.94(2) . .
Cl1 Cu1 Cu2 56.678(19) . .
N3 Cu2 P2 120.53(7) . .
N3 Cu2 Cl2 107.21(8) . .
P2 Cu2 Cl2 116.63(3) . .
N3 Cu2 Cl1 103.82(8) . .
P2 Cu2 Cl1 107.48(3) . .
Cl2 Cu2 Cl1 97.98(3) . .
N3 Cu2 Cu1 146.06(7) . .
P2 Cu2 Cu1 92.98(2) . .
Cl2 Cu2 Cu1 55.77(2) . .
Cl1 Cu2 Cu1 56.63(2) . .
Cu1 Cl1 Cu2 66.69(2) . .
Cu2 Cl2 Cu1 69.29(2) . .
O1 P1 O2 100.58(10) . .
O1 P1 N1 100.90(10) . .
O2 P1 N1 97.91(9) . .
O1 P1 Cu1 118.05(7) . .
O2 P1 Cu1 118.03(7) . .
N1 P1 Cu1 117.78(7) . .
O3 P2 O4 100.40(10) . .
O3 P2 N1 99.79(10) . .
O4 P2 N1 97.41(9) . .
O3 P2 Cu2 119.05(7) . .
O4 P2 Cu2 118.69(7) . .
N1 P2 Cu2 117.51(7) . .
C1 O1 P1 118.83(16) . .
C10 O2 P1 118.30(15) . .
C19 O3 P2 122.20(16) . .
C28 O4 P2 118.74(15) . .
C37 N1 P2 119.46(15) . .
C37 N1 P1 122.19(15) . .
P2 N1 P1 117.55(11) . .
C40 N2 Cu1 170.5(3) . .
C42 N3 Cu2 171.0(3) . .
C2 C1 C6 122.7(2) . .
C2 C1 O1 118.9(2) . .
C6 C1 O1 118.3(2) . .
C1 C2 C3 118.7(3) . .
C1 C2 H2 120.6 . .
C3 C2 H2 120.6 . .
C4 C3 C2 120.0(3) . .
C4 C3 H3 120.0 . .
C2 C3 H3 120.0 . .
C3 C4 C5 120.5(3) . .
C3 C4 H4 119.8 . .
C5 C4 H4 119.8 . .
C4 C5 C6 121.1(3) . .
C4 C5 H5 119.4 . .
C6 C5 H5 119.4 . .
C1 C6 C5 116.9(3) . .
C1 C6 C7 120.9(2) . .
C5 C6 C7 122.1(3) . .
C8 C7 C6 114.1(3) . .
C8 C7 H7A 108.7 . .
C6 C7 H7A 108.7 . .
C8 C7 H7B 108.7 . .
C6 C7 H7B 108.7 . .
H7A C7 H7B 107.6 . .
C9 C8 C7 123.1(4) . .
C9 C8 H8 118.4 . .
C7 C8 H8 118.4 . .
C8 C9 H9A 120.0 . .
C8 C9 H9B 120.0 . .
H9A C9 H9B 120.0 . .
C9A C8A H8A 119.3 . .
C8A C9A H9A1 120.0 . .
C8A C9A H9A2 120.0 . .
H9A1 C9A H9A2 120.0 . .
C15 C10 C11 122.5(2) . .
C15 C10 O2 117.9(2) . .
C11 C10 O2 119.5(2) . .
C10 C11 C12 119.0(3) . .
C10 C11 H11 120.5 . .
C12 C11 H11 120.5 . .
C13 C12 C11 119.6(3) . .
C13 C12 H12 120.2 . .
C11 C12 H12 120.2 . .
C12 C13 C14 120.5(3) . .
C12 C13 H13 119.7 . .
C14 C13 H13 119.7 . .
C13 C14 C15 121.5(3) . .
C13 C14 H14 119.3 . .
C15 C14 H14 119.3 . .
C10 C15 C14 116.9(3) . .
C10 C15 C16 120.0(6) . .
C14 C15 C16 122.5(6) . .
C10 C15 C16A 123.0(6) . .
C14 C15 C16A 119.6(6) . .
C17 C16 C15 109.9(12) . .
C17 C16 H16A 109.7 . .
C15 C16 H16A 109.7 . .
C17 C16 H16B 109.7 . .
C15 C16 H16B 109.7 . .
H16A C16 H16B 108.2 . .
C18 C17 C16 127.3(10) . .
C18 C17 H17 116.4 . .
C16 C17 H17 116.4 . .
C17 C18 H18A 120.0 . .
C17 C18 H18B 120.0 . .
H18A C18 H18B 120.0 . .
C17A C16A C15 117.6(12) . .
C17A C16A H16C 107.9 . .
C15 C16A H16C 107.9 . .
C17A C16A H16D 107.9 . .
C15 C16A H16D 107.9 . .
H16C C16A H16D 107.2 . .
C18A C17A C16A 129.0(10) . .
C18A C17A H17A 115.5 . .
C16A C17A H17A 115.5 . .
C17A C18A H18A 120.0 . .
C17A C18A H18B 120.0 . .
H18A C18A H18B 120.0 . .
C20 C19 C24 122.8(2) . .
C20 C19 O3 121.0(2) . .
C24 C19 O3 116.1(2) . .
C19 C20 C21 118.9(3) . .
C19 C20 H20 120.5 . .
C21 C20 H20 120.5 . .
C22 C21 C20 119.8(3) . .
C22 C21 H21 120.1 . .
C20 C21 H21 120.1 . .
C21 C22 C23 120.2(3) . .
C21 C22 H22 119.9 . .
C23 C22 H22 119.9 . .
C22 C23 C24 121.5(3) . .
C22 C23 H23 119.2 . .
C24 C23 H23 119.2 . .
C19 C24 C23 116.6(3) . .
C19 C24 C25 119.5(3) . .
C23 C24 C25 123.9(3) . .
C26 C25 C24 117.1(3) . .
C26 C25 H25A 108.0 . .
C24 C25 H25A 108.0 . .
C26 C25 H25B 108.0 . .
C24 C25 H25B 108.0 . .
H25A C25 H25B 107.3 . .
C27 C26 C25 124.0(5) . .
C27 C26 H26 118.0 . .
C25 C26 H26 118.0 . .
C26 C27 H27A 120.0 . .
C26 C27 H27B 120.0 . .
H27A C27 H27B 120.0 . .
C29 C28 C33 122.4(2) . .
C29 C28 O4 118.9(2) . .
C33 C28 O4 118.8(2) . .
C28 C29 C30 119.1(3) . .
C28 C29 H29 120.4 . .
C30 C29 H29 120.4 . .
C31 C30 C29 119.8(3) . .
C31 C30 H30 120.1 . .
C29 C30 H30 120.1 . .
C30 C31 C32 120.1(3) . .
C30 C31 H31 119.9 . .
C32 C31 H31 119.9 . .
C31 C32 C33 121.9(3) . .
C31 C32 H32 119.1 . .
C33 C32 H32 119.1 . .
C28 C33 C32 116.7(3) . .
C28 C33 C34 119.3(6) . .
C32 C33 C34 123.7(6) . .
C28 C33 C34A 122.3(5) . .
C32 C33 C34A 120.3(5) . .
C33 C34 C35 125.6(11) . .
C33 C34 H34A 105.9 . .
C35 C34 H34A 105.9 . .
C33 C34 H34B 105.9 . .
C35 C34 H34B 105.9 . .
H34A C34 H34B 106.2 . .
C36 C35 C34 130.3(9) . .
C36 C35 H35 114.9 . .
C34 C35 H35 114.9 . .
C35 C36 H36A 120.0 . .
C35 C36 H36B 120.0 . .
H36A C36 H36B 120.0 . .
C35A C34A C33 106.6(10) . .
C35A C34A H34C 110.4 . .
C33 C34A H34C 110.4 . .
C35A C34A H34D 110.4 . .
C33 C34A H34D 110.4 . .
H34C C34A H34D 108.6 . .
C36A C35A C34A 130.3(9) . .
C36A C35A H35A 114.8 . .
C34A C35A H35A 114.8 . .
C35A C36A H36C 120.0 . .
C35A C36A H36D 120.0 . .
H36C C36A H36D 120.0 . .
C39 C37 C38 120.0(2) 2_765 .
C39 C37 N1 119.1(2) 2_765 .
C38 C37 N1 120.8(2) . .
C39 C38 C37 119.4(2) . .
C39 C38 H38 120.3 . .
C37 C38 H38 120.3 . .
C38 C39 C37 120.5(2) . 2_765
C38 C39 H39 119.7 . .
C37 C39 H39 119.7 2_765 .
N2 C40 C41 179.2(5) . .
C40 C41 H41A 109.5 . .
C40 C41 H41B 109.5 . .
H41A C41 H41B 109.5 . .
C40 C41 H41C 109.5 . .
H41A C41 H41C 109.5 . .
H41B C41 H41C 109.5 . .
N3 C42 C43 178.4(4) . .
C42 C43 H43A 109.5 . .
C42 C43 H43B 109.5 . .
H43A C43 H43B 109.5 . .
C42 C43 H43C 109.5 . .
H43A C43 H43C 109.5 . .
H43B C43 H43C 109.5 . .

loop_
_geom_bond_atom_site_label_1
_geom_bond_atom_site_label_2
_geom_bond_distance
_geom_bond_site_symmetry_2
Cu1 N2 1.970(3) .
Cu1 P1 2.1746(7) .
Cu1 Cl2 2.3770(8) .
Cu1 Cl1 2.4455(8) .
Cu1 Cu2 2.6894(5) .
Cu2 N3 1.971(3) .
Cu2 P2 2.1740(7) .
Cu2 Cl2 2.3535(8) .
Cu2 Cl1 2.4469(8) .
P1 O1 1.6222(18) .
P1 O2 1.6281(18) .
P1 N1 1.6944(19) .
P2 O3 1.6244(18) .
P2 O4 1.6290(18) .
P2 N1 1.691(2) .
O1 C1 1.412(3) .
O2 C10 1.411(3) .
O3 C19 1.410(3) .
O4 C28 1.405(3) .
N1 C37 1.454(3) .
N2 C40 1.129(4) .
N3 C42 1.131(4) .
C1 C2 1.380(4) .
C1 C6 1.387(4) .
C2 C3 1.389(4) .
C2 H2 0.9500 .
C3 C4 1.373(5) .
C3 H3 0.9500 .
C4 C5 1.378(5) .
C4 H4 0.9500 .
C5 C6 1.396(4) .
C5 H5 0.9500 .
C6 C7 1.512(4) .
C7 C8 1.485(4) .
C7 H7A 0.9900 .
C7 H7B 0.9900 .
C8 C9 1.316(5) .
C8 H8 0.9500 .
C9 H9A 0.9500 .
C9 H9B 0.9500 .
C8A C9A 1.317(6) .
C8A H8A 0.9500 .
C9A H9A1 0.9500 .
C9A H9A2 0.9500 .
C10 C15 1.386(4) .
C10 C11 1.388(4) .
C11 C12 1.394(4) .
C11 H11 0.9500 .
C12 C13 1.378(5) .
C12 H12 0.9500 .
C13 C14 1.379(5) .
C13 H13 0.9500 .
C14 C15 1.398(4) .
C14 H14 0.9500 .
C15 C16 1.525(18) .
C15 C16A 1.525(18) .
C16 C17 1.475(5) .
C16 H16A 0.9900 .
C16 H16B 0.9900 .
C17 C18 1.292(6) .
C17 H17 0.9500 .
C18 H18A 0.9500 .
C18 H18B 0.9500 .
C16A C17A 1.471(5) .
C16A H16C 0.9900 .
C16A H16D 0.9900 .
C17A C18A 1.289(6) .
C17A H17A 0.9500 .
C18A H18A 0.9500 .
C18A H18B 0.9500 .
C19 C20 1.375(4) .
C19 C24 1.393(4) .
C20 C21 1.395(4) .
C20 H20 0.9500 .
C21 C22 1.376(5) .
C21 H21 0.9500 .
C22 C23 1.383(5) .
C22 H22 0.9500 .
C23 C24 1.395(4) .
C23 H23 0.9500 .
C24 C25 1.529(5) .
C25 C26 1.478(5) .
C25 H25A 0.9900 .
C25 H25B 0.9900 .
C26 C27 1.279(7) .
C26 H26 0.9500 .
C27 H27A 0.9500 .
C27 H27B 0.9500 .
C28 C29 1.386(4) .
C28 C33 1.388(4) .
C29 C30 1.388(4) .
C29 H29 0.9500 .
C30 C31 1.376(4) .
C30 H30 0.9500 .
C31 C32 1.378(4) .
C31 H31 0.9500 .
C32 C33 1.395(4) .
C32 H32 0.9500 .
C33 C34 1.438(15) .
C33 C34A 1.595(15) .
C34 C35 1.464(5) .
C34 H34A 0.9900 .
C34 H34B 0.9900 .
C35 C36 1.264(6) .
C35 H35 0.9500 .
C36 H36A 0.9500 .
C36 H36B 0.9500 .
C34A C35A 1.466(5) .
C34A H34C 0.9900 .
C34A H34D 0.9900 .
C35A C36A 1.276(6) .
C35A H35A 0.9500 .
C36A H36C 0.9500 .
C36A H36D 0.9500 .
C37 C39 1.387(3) 2_765
C37 C38 1.392(3) .
C38 C39 1.386(3) .
C38 H38 0.9500 .
C39 C37 1.387(3) 2_765
C39 H39 0.9500 .
C40 C41 1.452(5) .
C41 H41A 0.9800 .
C41 H41B 0.9800 .
C41 H41C 0.9800 .
C42 C43 1.455(5) .
C43 H43A 0.9800 .
C43 H43B 0.9800 .
C43 H43C 0.9800 .
